data_7715766
loop_
_publ_author_name
'Ramachandran, Mridhul R. K.'
'Karwasara, Surendar'
'Zhu, Hui'
'Schnakenburg, Gregor'
'Streubel, Rainer'

_publ_section_title
;
 Synthesis of tricyclic 1,4-dihydro-1,4-phosphagermines - trying to
 establish molecular fencing of reactive centers.
;
_journal_issue 18
_journal_name_full 'Dalton transactions (Cambridge, England : 2003)'
_journal_page_first 7953
_journal_page_last 7957
_journal_paper_doi 10.1039/d4dt00895b
_journal_volume 53
_journal_year 2024
_chemical_formula_moiety '2(C24 H37 Ge N6 P S2), C4 H10 O'
_chemical_formula_sum 'C52 H84 Ge2 N12 O P2 S4'
_chemical_formula_weight 1228.71
_chemical_name_systematic MR-446
_space_group_crystal_system monoclinic
_space_group_IT_number 15
_space_group_name_Hall '-C 2yc'
_space_group_name_H-M_alt 'C 1 2/c 1'
_atom_sites_solution_hydrogens geom
_audit_creation_date 2022-12-16
_audit_creation_method
;
Olex2 1.2
(compiled 2018.05.29 svn.r3508 for OlexSys, GUI svn.r5506)
;
_audit_update_record
;
2024-02-01 deposited with the CCDC.	2024-04-16 downloaded from the CCDC.
;
_cell_angle_alpha 90.00
_cell_angle_beta 112.700(3)
_cell_angle_gamma 90.00
_cell_formula_units_Z 4
_cell_length_a 19.4838(7)
_cell_length_b 11.2254(3)
_cell_length_c 30.2357(11)
_cell_measurement_reflns_used 48901
_cell_measurement_temperature 100
_cell_measurement_theta_max 71.25
_cell_measurement_theta_min 4.56
_cell_volume 6100.7(4)
_computing_cell_refinement 'X-Area Recipe 1.37.0.0 (STOE, 2021)'
_computing_data_collection 'X-Area Pilatus3_SV 1.31.186.0 (STOE, 2022)'
_computing_data_reduction
;
X-Area Integrate 2.5.3.0 (STOE, 2021)
X-Area LANA 2.7.5.0 (STOE, 2022)
;
_computing_molecular_graphics 'Olex2 (Dolomanov et al., 2009)'
_computing_publication_material 'Olex2 (Dolomanov et al., 2009)'
_computing_structure_refinement 'XL (Sheldrick, 2008)'
_computing_structure_solution 'SHELXT 2014/5 (Sheldrick, 2014)'
_diffrn_ambient_temperature 100
_diffrn_detector_area_resol_mean 5.81
_diffrn_measured_fraction_theta_full 1.000
_diffrn_measured_fraction_theta_max 0.992
_diffrn_measurement_device_type 'STOE STADIVARI'
_diffrn_measurement_method 'rotation method, \w scans'
_diffrn_radiation_type CuK\a
_diffrn_radiation_wavelength 1.54186
_diffrn_reflns_av_R_equivalents 0.0562
_diffrn_reflns_av_unetI/netI 0.0281
_diffrn_reflns_Laue_measured_fraction_full 1.000
_diffrn_reflns_Laue_measured_fraction_max 0.992
_diffrn_reflns_limit_h_max 23
_diffrn_reflns_limit_h_min -20
_diffrn_reflns_limit_k_max 13
_diffrn_reflns_limit_k_min -10
_diffrn_reflns_limit_l_max 36
_diffrn_reflns_limit_l_min -36
_diffrn_reflns_number 35811
_diffrn_reflns_point_group_measured_fraction_full 1.000
_diffrn_reflns_point_group_measured_fraction_max 0.992
_diffrn_reflns_theta_full 67.686
_diffrn_reflns_theta_max 70.492
_diffrn_reflns_theta_min 3.169
_diffrn_source 'Axo Cu'
_exptl_absorpt_coefficient_mu 3.352
_exptl_absorpt_correction_T_max 0.3168
_exptl_absorpt_correction_T_min 0.1971
_exptl_absorpt_correction_type multi-scan
_exptl_absorpt_process_details
;
STOE LANA, absorption correction by scaling of reflection intensities.
J. Koziskova, F. Hahn, J. Richter, J. Kozisek, "Comparison of different
absorption corrections on the model structure of tetrakis(\m~2~-acetato)-
diaqua-di-copper(II)", Acta Chimica Slovaca, vol. 9, no. 2, 2016, pp. 136 - 140.
Afterwards a spherical absorption correction was performed within STOE LANA.
;
_exptl_crystal_colour 'clear yellowish colourless'
_exptl_crystal_colour_lustre clear
_exptl_crystal_colour_modifier yellowish
_exptl_crystal_colour_primary colourless
_exptl_crystal_density_diffrn 1.338
_exptl_crystal_density_method 'not measured'
_exptl_crystal_description block
_exptl_crystal_F_000 2584
_exptl_crystal_size_max 0.3
_exptl_crystal_size_mid 0.3
_exptl_crystal_size_min 0.1
_refine_diff_density_max 0.924
_refine_diff_density_min -0.827
_refine_diff_density_rms 0.123
_refine_ls_extinction_method none
_refine_ls_goodness_of_fit_ref 1.042
_refine_ls_hydrogen_treatment constr
_refine_ls_matrix_type full
_refine_ls_number_parameters 339
_refine_ls_number_reflns 5798
_refine_ls_number_restraints 0
_refine_ls_restrained_S_all 1.042
_refine_ls_R_factor_all 0.0498
_refine_ls_R_factor_gt 0.0460
_refine_ls_shift/su_max 0.001
_refine_ls_shift/su_mean 0.000
_refine_ls_structure_factor_coef Fsqd
_refine_ls_weighting_details 'w=1/[\s^2^(Fo^2^)+(0.0936P)^2^+4.2134P] where P=(Fo^2^+2Fc^2^)/3'
_refine_ls_weighting_scheme calc
_refine_ls_wR_factor_gt 0.1228
_refine_ls_wR_factor_ref 0.1271
_reflns_Friedel_coverage 0.000
_reflns_number_gt 5262
_reflns_number_total 5798
_reflns_threshold_expression 'I > 2\s(I)'
_cod_data_source_file d4dt00895b2.cif
_cod_data_source_block 4a
_cod_depositor_comments 'Adding full bibliography for 7715765--7715769.cif.'
_cod_database_code 7715766
_shelx_shelxl_version_number 2017/1
_shelx_space_group_comment
;
The symmetry employed for this shelxl refinement is uniquely defined
by the following loop, which should always be used as a source of
symmetry information in preference to the above space-group names.
They are only intended as comments.
;
_shelx_estimated_absorpt_t_max 0.730
_shelx_estimated_absorpt_t_min 0.433
_olex2_refinement_description
;
1. Fixed Uiso
 At 1.2 times of:
  All C(H) groups, All C(H,H) groups
 At 1.5 times of:
  All C(H,H,H) groups
2.a Secondary CH2 refined with riding coordinates:
 C17(H17A,H17B), C19(H19A,H19B), C21(H21A,H21B), C23(H23A,H23B), C26(H26A,H26B)
2.b Aromatic/amide H refined with riding coordinates:
 C12(H12), C13(H13), C14(H14), C15(H15), C16(H16)
2.c Idealised Me refined as rotating group:
 C4(H4A,H4B,H4C), C5(H5A,H5B,H5C), C9(H9A,H9B,H9C), C10(H10A,H10B,H10C),
 C18(H18A,H18B,H18C), C20(H20A,H20B,H20C), C22(H22A,H22B,H22C), C24(H24A,H24B,
 H24C), C25(H25A,H25B,H25C)
;
_olex2_submission_special_instructions 'No special instructions were received'

loop_
_space_group_symop_operation_xyz
'x, y, z'
'-x, y, -z+1/2'
'x+1/2, y+1/2, z'
'-x+1/2, y+1/2, -z+1/2'
'-x, -y, -z'
'x, -y, z-1/2'
'-x+1/2, -y+1/2, -z'
'x+1/2, -y+1/2, z-1/2'

loop_
_atom_site_label
_atom_site_type_symbol
_atom_site_fract_x
_atom_site_fract_y
_atom_site_fract_z
_atom_site_U_iso_or_equiv
_atom_site_adp_type
_atom_site_occupancy
_atom_site_site_symmetry_order
_atom_site_calc_flag
_atom_site_refinement_flags_posn
_atom_site_refinement_flags_adp
_atom_site_refinement_flags_occupancy
_atom_site_disorder_assembly
_atom_site_disorder_group
Ge Ge 0.35293(2) 0.42447(2) 0.62683(2) 0.02548(12) Uani 1 1 d . . . . .
S1 S 0.61398(4) 0.70972(5) 0.67695(2) 0.03732(17) Uani 1 1 d . . . . .
S2 S 0.29390(4) -0.07254(5) 0.60404(2) 0.03594(17) Uani 1 1 d . . . . .
P P 0.51828(3) 0.25110(5) 0.62680(2) 0.02751(15) Uani 1 1 d . . . . .
N1 N 0.48661(11) 0.58488(16) 0.66170(7) 0.0279(4) Uani 1 1 d . . . . .
N2 N 0.57306(11) 0.47952(17) 0.65134(6) 0.0293(4) Uani 1 1 d . . . . .
N3 N 0.31158(10) 0.16790(17) 0.61440(6) 0.0281(4) Uani 1 1 d . . . . .
N4 N 0.41209(12) 0.07639(15) 0.61844(7) 0.0288(4) Uani 1 1 d . . . . .
N5 N 0.29078(11) 0.48382(17) 0.56978(6) 0.0312(4) Uani 1 1 d . . . . .
N6 N 0.31867(11) 0.47204(18) 0.67204(6) 0.0306(4) Uani 1 1 d . . . . .
C1 C 0.45633(13) 0.47163(19) 0.64724(7) 0.0277(4) Uani 1 1 d . . . . .
C2 C 0.55713(14) 0.5906(2) 0.66324(8) 0.0304(5) Uani 1 1 d . . . . .
C3 C 0.51130(13) 0.4057(2) 0.64145(8) 0.0282(5) Uani 1 1 d . . . . .
C4 C 0.44971(14) 0.6837(2) 0.67531(9) 0.0346(5) Uani 1 1 d . . . . .
H4A H 0.423078 0.732792 0.647060 0.052 Uiso 1 1 calc GR . . . .
H4B H 0.487022 0.732425 0.699790 0.052 Uiso 1 1 calc GR . . . .
H4C H 0.414322 0.651989 0.688176 0.052 Uiso 1 1 calc GR . . . .
C5 C 0.64354(14) 0.4468(2) 0.64841(9) 0.0360(5) Uani 1 1 d . . . . .
H5A H 0.652139 0.361260 0.654416 0.054 Uiso 1 1 calc GR . . . .
H5B H 0.684024 0.491538 0.672481 0.054 Uiso 1 1 calc GR . . . .
H5C H 0.641883 0.465734 0.616372 0.054 Uiso 1 1 calc GR . . . .
C6 C 0.36515(13) 0.25548(19) 0.62011(7) 0.0273(4) Uani 1 1 d . . . . .
C7 C 0.33964(13) 0.0578(2) 0.61275(8) 0.0283(5) Uani 1 1 d . . . . .
C8 C 0.42789(13) 0.19758(19) 0.62252(7) 0.0268(4) Uani 1 1 d . . . . .
C9 C 0.23569(13) 0.1897(2) 0.60985(9) 0.0355(5) Uani 1 1 d . . . . .
H9A H 0.230305 0.166196 0.639569 0.053 Uiso 1 1 calc GR . . . .
H9B H 0.201368 0.142905 0.583071 0.053 Uiso 1 1 calc GR . . . .
H9C H 0.224160 0.274572 0.603848 0.053 Uiso 1 1 calc GR . . . .
C10 C 0.46340(15) -0.0207(2) 0.62141(9) 0.0360(5) Uani 1 1 d . . . . .
H10A H 0.503679 0.008772 0.612521 0.054 Uiso 1 1 calc GR . . . .
H10B H 0.436676 -0.084615 0.599429 0.054 Uiso 1 1 calc GR . . . .
H10C H 0.484321 -0.051518 0.654268 0.054 Uiso 1 1 calc GR . . . .
C11 C 0.50324(14) 0.2625(2) 0.56278(8) 0.0322(5) Uani 1 1 d . . . . .
C12 C 0.46161(15) 0.3529(2) 0.53320(9) 0.0386(5) Uani 1 1 d . . . . .
H12 H 0.440164 0.413402 0.545767 0.046 Uiso 1 1 calc R . . . .
C13 C 0.45144(16) 0.3545(3) 0.48495(9) 0.0460(7) Uani 1 1 d . . . . .
H13 H 0.424413 0.417841 0.464953 0.055 Uiso 1 1 calc R . . . .
C14 C 0.48031(17) 0.2648(3) 0.46593(9) 0.0522(8) Uani 1 1 d . . . . .
H14 H 0.471361 0.264534 0.432741 0.063 Uiso 1 1 calc R . . . .
C15 C 0.52208(19) 0.1758(3) 0.49536(11) 0.0574(8) Uani 1 1 d . . . . .
H15 H 0.542654 0.114689 0.482490 0.069 Uiso 1 1 calc R . . . .
C16 C 0.53442(16) 0.1746(3) 0.54397(9) 0.0442(6) Uani 1 1 d . . . . .
H16 H 0.564132 0.113826 0.564222 0.053 Uiso 1 1 calc R . . . .
C17 C 0.25932(14) 0.4111(2) 0.52642(8) 0.0324(5) Uani 1 1 d . . . . .
H17A H 0.275339 0.327362 0.534399 0.039 Uiso 1 1 calc R . . . .
H17B H 0.278993 0.439269 0.502581 0.039 Uiso 1 1 calc R . . . .
C18 C 0.17501(16) 0.4160(2) 0.50448(9) 0.0412(6) Uani 1 1 d . . . . .
H18A H 0.156199 0.358169 0.478258 0.062 Uiso 1 1 calc GR . . . .
H18B H 0.158949 0.496263 0.491989 0.062 Uiso 1 1 calc GR . . . .
H18C H 0.155413 0.396882 0.529000 0.062 Uiso 1 1 calc GR . . . .
C19 C 0.28637(14) 0.6130(2) 0.56263(8) 0.0339(5) Uani 1 1 d . . . . .
H19A H 0.299486 0.652267 0.594145 0.041 Uiso 1 1 calc R . . . .
H19B H 0.234304 0.634529 0.542606 0.041 Uiso 1 1 calc R . . . .
C20 C 0.33689(17) 0.6614(2) 0.53890(9) 0.0431(6) Uani 1 1 d . . . . .
H20A H 0.388412 0.637833 0.557723 0.065 Uiso 1 1 calc GR . . . .
H20B H 0.333412 0.748469 0.537322 0.065 Uiso 1 1 calc GR . . . .
H20C H 0.321332 0.628910 0.506397 0.065 Uiso 1 1 calc GR . . . .
C21 C 0.24168(13) 0.5061(2) 0.66046(8) 0.0344(5) Uani 1 1 d . . . . .
H21A H 0.217463 0.445279 0.673263 0.041 Uiso 1 1 calc R . . . .
H21B H 0.215103 0.508083 0.625184 0.041 Uiso 1 1 calc R . . . .
C22 C 0.23475(17) 0.6274(3) 0.68097(10) 0.0479(7) Uani 1 1 d . . . . .
H22A H 0.256985 0.688515 0.667489 0.072 Uiso 1 1 calc GR . . . .
H22B H 0.260731 0.625905 0.715919 0.072 Uiso 1 1 calc GR . . . .
H22C H 0.182080 0.645862 0.672689 0.072 Uiso 1 1 calc GR . . . .
C23 C 0.36140(15) 0.4373(2) 0.72200(8) 0.0343(5) Uani 1 1 d . . . . .
H23A H 0.359540 0.503111 0.743309 0.041 Uiso 1 1 calc R . . . .
H23B H 0.414072 0.425802 0.726520 0.041 Uiso 1 1 calc R . . . .
C24 C 0.33329(18) 0.3240(3) 0.73693(9) 0.0464(6) Uani 1 1 d . . . . .
H24A H 0.329137 0.260708 0.713717 0.070 Uiso 1 1 calc GR . . . .
H24B H 0.284349 0.338860 0.737944 0.070 Uiso 1 1 calc GR . . . .
H24C H 0.368258 0.299447 0.768764 0.070 Uiso 1 1 calc GR . . . .
O O 0.500000 -0.0188(3) 0.750000 0.0503(7) Uani 1 2 d S T P . .
C25 C 0.3730(2) -0.0246(3) 0.74141(11) 0.0597(8) Uani 1 1 d . . . . .
H25A H 0.357515 -0.070096 0.711461 0.090 Uiso 1 1 calc GR . . . .
H25B H 0.331607 0.025037 0.741305 0.090 Uiso 1 1 calc GR . . . .
H25C H 0.387612 -0.079750 0.768629 0.090 Uiso 1 1 calc GR . . . .
C26 C 0.43741(18) 0.0527(3) 0.74571(10) 0.0490(7) Uani 1 1 d . . . . .
H26A H 0.424042 0.104316 0.717043 0.059 Uiso 1 1 calc R . . . .
H26B H 0.450023 0.104603 0.774239 0.059 Uiso 1 1 calc R . . . .

loop_
_atom_site_aniso_label
_atom_site_aniso_U_11
_atom_site_aniso_U_22
_atom_site_aniso_U_33
_atom_site_aniso_U_23
_atom_site_aniso_U_13
_atom_site_aniso_U_12
Ge 0.03440(18) 0.02660(18) 0.01561(17) 0.00012(8) 0.00983(12) 0.00082(9)
S1 0.0454(4) 0.0350(3) 0.0341(3) -0.0045(2) 0.0181(3) -0.0083(3)
S2 0.0489(4) 0.0292(3) 0.0332(3) -0.0026(2) 0.0197(3) -0.0048(2)
P 0.0359(3) 0.0294(3) 0.0181(3) 0.0002(2) 0.0112(2) 0.0012(2)
N1 0.0362(10) 0.0276(9) 0.0202(9) -0.0008(7) 0.0111(8) -0.0015(7)
N2 0.0357(10) 0.0319(10) 0.0210(9) 0.0001(7) 0.0117(7) -0.0016(8)
N3 0.0362(10) 0.0292(9) 0.0197(8) 0.0000(7) 0.0115(7) -0.0015(8)
N4 0.0404(11) 0.0281(10) 0.0189(9) -0.0003(7) 0.0127(8) 0.0000(8)
N5 0.0449(11) 0.0280(9) 0.0178(8) 0.0005(7) 0.0089(8) 0.0020(8)
N6 0.0400(10) 0.0361(10) 0.0166(9) 0.0004(7) 0.0120(8) 0.0062(8)
C1 0.0371(12) 0.0280(11) 0.0183(10) -0.0002(8) 0.0112(9) 0.0003(9)
C2 0.0408(13) 0.0310(11) 0.0190(10) 0.0019(8) 0.0113(9) -0.0020(9)
C3 0.0374(12) 0.0304(11) 0.0159(10) 0.0016(8) 0.0095(9) -0.0008(9)
C4 0.0431(13) 0.0308(11) 0.0315(12) -0.0034(9) 0.0163(10) -0.0002(10)
C5 0.0406(13) 0.0396(12) 0.0321(13) 0.0002(10) 0.0187(10) -0.0016(10)
C6 0.0366(12) 0.0299(11) 0.0166(9) 0.0014(8) 0.0115(8) -0.0006(9)
C7 0.0394(12) 0.0307(11) 0.0161(10) -0.0006(8) 0.0121(9) -0.0016(9)
C8 0.0396(12) 0.0263(10) 0.0150(9) 0.0004(8) 0.0112(8) -0.0001(9)
C9 0.0375(13) 0.0338(12) 0.0368(13) -0.0011(10) 0.0160(10) -0.0001(10)
C10 0.0451(13) 0.0293(11) 0.0370(13) -0.0005(10) 0.0197(11) 0.0034(10)
C11 0.0395(12) 0.0391(12) 0.0202(10) -0.0023(9) 0.0140(9) -0.0052(10)
C12 0.0469(14) 0.0437(14) 0.0243(11) 0.0004(10) 0.0127(10) -0.0054(11)
C13 0.0523(15) 0.0578(16) 0.0221(12) 0.0051(11) 0.0078(11) -0.0135(13)
C14 0.0556(17) 0.085(2) 0.0204(12) -0.0045(13) 0.0195(12) -0.0158(16)
C15 0.068(2) 0.080(2) 0.0356(15) -0.0093(15) 0.0323(14) 0.0057(17)
C16 0.0533(16) 0.0557(16) 0.0288(13) -0.0034(11) 0.0214(11) 0.0057(13)
C17 0.0444(13) 0.0327(12) 0.0181(11) -0.0014(8) 0.0097(10) -0.0009(10)
C18 0.0449(15) 0.0467(15) 0.0264(13) -0.0027(10) 0.0074(11) -0.0036(11)
C19 0.0461(13) 0.0299(11) 0.0217(11) 0.0009(9) 0.0086(10) 0.0022(10)
C20 0.0650(17) 0.0384(13) 0.0265(12) 0.0025(10) 0.0183(12) -0.0023(12)
C21 0.0398(13) 0.0408(13) 0.0249(11) 0.0005(9) 0.0148(9) 0.0031(10)
C22 0.0533(16) 0.0514(16) 0.0415(15) -0.0059(13) 0.0211(12) 0.0136(13)
C23 0.0449(14) 0.0410(13) 0.0157(11) 0.0010(9) 0.0104(9) 0.0039(11)
C24 0.0668(18) 0.0471(15) 0.0221(11) 0.0068(10) 0.0134(12) 0.0016(13)
O 0.0679(18) 0.0513(16) 0.0329(13) 0.000 0.0208(13) 0.000
C25 0.072(2) 0.069(2) 0.0388(16) 0.0107(15) 0.0227(14) 0.0032(17)
C26 0.0698(19) 0.0525(16) 0.0256(13) 0.0052(11) 0.0194(13) 0.0067(14)

loop_
_atom_type_symbol
_atom_type_description
_atom_type_scat_dispersion_real
_atom_type_scat_dispersion_imag
_atom_type_scat_source
C C 0.0181 0.0091 'International Tables Vol C Tables 4.2.6.8 and 6.1.1.4'
H H 0.0000 0.0000 'International Tables Vol C Tables 4.2.6.8 and 6.1.1.4'
Ge Ge -1.0885 0.8855 'International Tables Vol C Tables 4.2.6.8 and 6.1.1.4'
N N 0.0311 0.0180 'International Tables Vol C Tables 4.2.6.8 and 6.1.1.4'
O O 0.0492 0.0322 'International Tables Vol C Tables 4.2.6.8 and 6.1.1.4'
P P 0.2955 0.4335 'International Tables Vol C Tables 4.2.6.8 and 6.1.1.4'
S S 0.3331 0.5567 'International Tables Vol C Tables 4.2.6.8 and 6.1.1.4'

loop_
_geom_angle_atom_site_label_1
_geom_angle_atom_site_label_2
_geom_angle_atom_site_label_3
_geom_angle
_geom_angle_site_symmetry_1
_geom_angle_site_symmetry_3
_geom_angle_publ_flag
N5 Ge N6 107.69(9) . . ?
N5 Ge C1 115.71(9) . . ?
N5 Ge C6 109.00(9) . . ?
N6 Ge C1 108.57(9) . . ?
N6 Ge C6 117.61(9) . . ?
C6 Ge C1 98.42(10) . . ?
C3 P C8 99.91(11) . . ?
C3 P C11 101.18(11) . . ?
C8 P C11 101.00(10) . . ?
C1 N1 C4 125.6(2) . . ?
C2 N1 C1 110.67(19) . . ?
C2 N1 C4 123.65(19) . . ?
C2 N2 C3 109.5(2) . . ?
C2 N2 C5 124.1(2) . . ?
C3 N2 C5 126.3(2) . . ?
C6 N3 C9 125.39(19) . . ?
C7 N3 C6 110.66(19) . . ?
C7 N3 C9 123.95(19) . . ?
C7 N4 C8 110.02(19) . . ?
C7 N4 C10 122.84(19) . . ?
C8 N4 C10 127.1(2) . . ?
C17 N5 Ge 122.92(15) . . ?
C17 N5 C19 116.11(18) . . ?
C19 N5 Ge 119.03(14) . . ?
C21 N6 Ge 122.72(14) . . ?
C21 N6 C23 116.13(18) . . ?
C23 N6 Ge 117.94(16) . . ?
N1 C1 Ge 127.50(17) . . ?
C3 C1 Ge 125.46(17) . . ?
C3 C1 N1 106.0(2) . . ?
N1 C2 S1 127.40(18) . . ?
N1 C2 N2 106.08(19) . . ?
N2 C2 S1 126.52(19) . . ?
N2 C3 P 118.84(17) . . ?
C1 C3 P 133.41(19) . . ?
C1 C3 N2 107.7(2) . . ?
N1 C4 H4A 109.5 . . ?
N1 C4 H4B 109.5 . . ?
N1 C4 H4C 109.5 . . ?
H4A C4 H4B 109.5 . . ?
H4A C4 H4C 109.5 . . ?
H4B C4 H4C 109.5 . . ?
N2 C5 H5A 109.5 . . ?
N2 C5 H5B 109.5 . . ?
N2 C5 H5C 109.5 . . ?
H5A C5 H5B 109.5 . . ?
H5A C5 H5C 109.5 . . ?
H5B C5 H5C 109.5 . . ?
N3 C6 Ge 126.02(17) . . ?
C8 C6 Ge 127.42(17) . . ?
C8 C6 N3 106.48(19) . . ?
N3 C7 S2 126.91(18) . . ?
N3 C7 N4 105.42(19) . . ?
N4 C7 S2 127.64(18) . . ?
N4 C8 P 120.34(17) . . ?
C6 C8 P 132.18(17) . . ?
C6 C8 N4 107.4(2) . . ?
N3 C9 H9A 109.5 . . ?
N3 C9 H9B 109.5 . . ?
N3 C9 H9C 109.5 . . ?
H9A C9 H9B 109.5 . . ?
H9A C9 H9C 109.5 . . ?
H9B C9 H9C 109.5 . . ?
N4 C10 H10A 109.5 . . ?
N4 C10 H10B 109.5 . . ?
N4 C10 H10C 109.5 . . ?
H10A C10 H10B 109.5 . . ?
H10A C10 H10C 109.5 . . ?
H10B C10 H10C 109.5 . . ?
C12 C11 P 122.86(19) . . ?
C12 C11 C16 119.6(2) . . ?
C16 C11 P 117.53(19) . . ?
C11 C12 H12 120.2 . . ?
C11 C12 C13 119.7(3) . . ?
C13 C12 H12 120.2 . . ?
C12 C13 H13 119.7 . . ?
C14 C13 C12 120.6(3) . . ?
C14 C13 H13 119.7 . . ?
C13 C14 H14 120.2 . . ?
C15 C14 C13 119.6(2) . . ?
C15 C14 H14 120.2 . . ?
C14 C15 H15 119.8 . . ?
C14 C15 C16 120.4(3) . . ?
C16 C15 H15 119.8 . . ?
C11 C16 C15 120.0(3) . . ?
C11 C16 H16 120.0 . . ?
C15 C16 H16 120.0 . . ?
N5 C17 H17A 109.1 . . ?
N5 C17 H17B 109.1 . . ?
N5 C17 C18 112.3(2) . . ?
H17A C17 H17B 107.9 . . ?
C18 C17 H17A 109.1 . . ?
C18 C17 H17B 109.1 . . ?
C17 C18 H18A 109.5 . . ?
C17 C18 H18B 109.5 . . ?
C17 C18 H18C 109.5 . . ?
H18A C18 H18B 109.5 . . ?
H18A C18 H18C 109.5 . . ?
H18B C18 H18C 109.5 . . ?
N5 C19 H19A 108.7 . . ?
N5 C19 H19B 108.7 . . ?
N5 C19 C20 114.3(2) . . ?
H19A C19 H19B 107.6 . . ?
C20 C19 H19A 108.7 . . ?
C20 C19 H19B 108.7 . . ?
C19 C20 H20A 109.5 . . ?
C19 C20 H20B 109.5 . . ?
C19 C20 H20C 109.5 . . ?
H20A C20 H20B 109.5 . . ?
H20A C20 H20C 109.5 . . ?
H20B C20 H20C 109.5 . . ?
N6 C21 H21A 109.1 . . ?
N6 C21 H21B 109.1 . . ?
N6 C21 C22 112.5(2) . . ?
H21A C21 H21B 107.8 . . ?
C22 C21 H21A 109.1 . . ?
C22 C21 H21B 109.1 . . ?
C21 C22 H22A 109.5 . . ?
C21 C22 H22B 109.5 . . ?
C21 C22 H22C 109.5 . . ?
H22A C22 H22B 109.5 . . ?
H22A C22 H22C 109.5 . . ?
H22B C22 H22C 109.5 . . ?
N6 C23 H23A 108.8 . . ?
N6 C23 H23B 108.8 . . ?
N6 C23 C24 113.7(2) . . ?
H23A C23 H23B 107.7 . . ?
C24 C23 H23A 108.8 . . ?
C24 C23 H23B 108.8 . . ?
C23 C24 H24A 109.5 . . ?
C23 C24 H24B 109.5 . . ?
C23 C24 H24C 109.5 . . ?
H24A C24 H24B 109.5 . . ?
H24A C24 H24C 109.5 . . ?
H24B C24 H24C 109.5 . . ?
C26 O C26 111.3(3) . 2_656 ?
H25A C25 H25B 109.5 . . ?
H25A C25 H25C 109.5 . . ?
H25B C25 H25C 109.5 . . ?
C26 C25 H25A 109.5 . . ?
C26 C25 H25B 109.5 . . ?
C26 C25 H25C 109.5 . . ?
O C26 C25 110.0(3) . . ?
O C26 H26A 109.7 . . ?
O C26 H26B 109.7 . . ?
C25 C26 H26A 109.7 . . ?
C25 C26 H26B 109.7 . . ?
H26A C26 H26B 108.2 . . ?

loop_
_geom_bond_atom_site_label_1
_geom_bond_atom_site_label_2
_geom_bond_distance
_geom_bond_site_symmetry_2
_geom_bond_publ_flag
Ge N5 1.8092(18) . ?
Ge N6 1.8176(18) . ?
Ge C1 1.939(2) . ?
Ge C6 1.932(2) . ?
S1 C2 1.683(2) . ?
S2 C7 1.680(2) . ?
P C3 1.809(2) . ?
P C8 1.818(2) . ?
P C11 1.847(2) . ?
N1 C1 1.399(3) . ?
N1 C2 1.358(3) . ?
N1 C4 1.465(3) . ?
N2 C2 1.367(3) . ?
N2 C3 1.395(3) . ?
N2 C5 1.457(3) . ?
N3 C6 1.395(3) . ?
N3 C7 1.360(3) . ?
N3 C9 1.452(3) . ?
N4 C7 1.371(3) . ?
N4 C8 1.390(3) . ?
N4 C10 1.458(3) . ?
N5 C17 1.463(3) . ?
N5 C19 1.463(3) . ?
N6 C21 1.454(3) . ?
N6 C23 1.468(3) . ?
C1 C3 1.368(3) . ?
C4 H4A 0.9800 . ?
C4 H4B 0.9800 . ?
C4 H4C 0.9800 . ?
C5 H5A 0.9800 . ?
C5 H5B 0.9800 . ?
C5 H5C 0.9800 . ?
C6 C8 1.361(3) . ?
C9 H9A 0.9800 . ?
C9 H9B 0.9800 . ?
C9 H9C 0.9800 . ?
C10 H10A 0.9800 . ?
C10 H10B 0.9800 . ?
C10 H10C 0.9800 . ?
C11 C12 1.389(4) . ?
C11 C16 1.390(4) . ?
C12 H12 0.9500 . ?
C12 C13 1.395(4) . ?
C13 H13 0.9500 . ?
C13 C14 1.383(5) . ?
C14 H14 0.9500 . ?
C14 C15 1.376(5) . ?
C15 H15 0.9500 . ?
C15 C16 1.395(4) . ?
C16 H16 0.9500 . ?
C17 H17A 0.9900 . ?
C17 H17B 0.9900 . ?
C17 C18 1.517(4) . ?
C18 H18A 0.9800 . ?
C18 H18B 0.9800 . ?
C18 H18C 0.9800 . ?
C19 H19A 0.9900 . ?
C19 H19B 0.9900 . ?
C19 C20 1.524(4) . ?
C20 H20A 0.9800 . ?
C20 H20B 0.9800 . ?
C20 H20C 0.9800 . ?
C21 H21A 0.9900 . ?
C21 H21B 0.9900 . ?
C21 C22 1.523(4) . ?
C22 H22A 0.9800 . ?
C22 H22B 0.9800 . ?
C22 H22C 0.9800 . ?
C23 H23A 0.9900 . ?
C23 H23B 0.9900 . ?
C23 C24 1.521(4) . ?
C24 H24A 0.9800 . ?
C24 H24B 0.9800 . ?
C24 H24C 0.9800 . ?
O C26 1.423(4) . ?
O C26 1.423(4) 2_656 ?
C25 H25A 0.9800 . ?
C25 H25B 0.9800 . ?
C25 H25C 0.9800 . ?
C25 C26 1.490(5) . ?
C26 H26A 0.9900 . ?
C26 H26B 0.9900 . ?
